data_7060381
loop_
_publ_author_name
'Silva, Let\'icia B.'
'Stefanello, Felipe S.'
'Feitosa, Sarah C.'
'Frizzo, Clarissa P.'
'Martins, Marcos A. P.'
'Zanatta, Nilo'
'Iglesias, Bernardo A.'
'Bonacorso, Helio G.'

_publ_section_title
;
 Novel
 7-(1H-pyrrol-1-yl)spiro[chromeno[4,3-b]quinoline-6,1&#x2032;-cycloalkanes]:
 synthesis, cross-coupling reactions, and photophysical properties
;
_journal_issue 8
_journal_name_full 'New Journal of Chemistry'
_journal_page_first 4061
_journal_page_last 4070
_journal_paper_doi 10.1039/D0NJ05740A
_journal_volume 45
_journal_year 2021
_chemical_formula_moiety 'C26 H24 N2 O'
_chemical_formula_sum 'C26 H24 N2 O'
_chemical_formula_weight 380.47
_chemical_name_common spiroquinoline
_chemical_name_systematic
;
'7-(1H-pyrrol-1-yl)spiro[chromeno[4,3-b]quinoline-6,1'-cycloheptane]'
;
_space_group_crystal_system monoclinic
_space_group_IT_number 15
_space_group_name_Hall '-C 2yc'
_space_group_name_H-M_alt 'C 1 2/c 1'
_atom_sites_solution_hydrogens geom
_atom_sites_solution_primary direct
_audit_creation_date 2020-10-14
_audit_creation_method
;
Olex2 1.3
(compiled 2020.07.31 svn.rc2a77460 for OlexSys, GUI svn.r6145)
;
_audit_update_record
;
2020-10-15 deposited with the CCDC.	2021-01-19 downloaded from the CCDC.
;
_cell_angle_alpha 90
_cell_angle_beta 106.0660(10)
_cell_angle_gamma 90
_cell_formula_units_Z 8
_cell_length_a 15.6841(4)
_cell_length_b 13.1101(3)
_cell_length_c 20.4047(5)
_cell_measurement_reflns_used 9964
_cell_measurement_temperature 296(2)
_cell_measurement_theta_max 72.323
_cell_measurement_theta_min 5.362
_cell_volume 4031.75(17)
_computing_cell_refinement 'SAINT v8.34A (Bruker, 2013)'
_computing_data_collection 'BRUKER APEX-III'
_computing_data_reduction 'SAINT v8.34A (Bruker, 2013)'
_computing_molecular_graphics 'Olex2 1.3 (Dolomanov et al., 2009)'
_computing_publication_material 'Olex2 1.3 (Dolomanov et al., 2009)'
_computing_structure_refinement 'SHELXL 2018/3 (Sheldrick, 2015)'
_computing_structure_solution 'SHELXL97 (Sheldrick, 1997)'
_diffrn_ambient_temperature 296.15
_diffrn_detector_area_resol_mean none
_diffrn_measured_fraction_theta_full 0.993
_diffrn_measured_fraction_theta_max 0.985
_diffrn_measurement_device_type 'Bruker APEX-II CCD'
_diffrn_measurement_method '\f and \w scans'
_diffrn_radiation_type CuK\a
_diffrn_radiation_wavelength 1.54178
_diffrn_reflns_av_R_equivalents 0.0293
_diffrn_reflns_av_unetI/netI 0.0172
_diffrn_reflns_Laue_measured_fraction_full 0.993
_diffrn_reflns_Laue_measured_fraction_max 0.985
_diffrn_reflns_limit_h_max 19
_diffrn_reflns_limit_h_min -19
_diffrn_reflns_limit_k_max 15
_diffrn_reflns_limit_k_min -16
_diffrn_reflns_limit_l_max 25
_diffrn_reflns_limit_l_min -25
_diffrn_reflns_number 37221
_diffrn_reflns_point_group_measured_fraction_full 0.993
_diffrn_reflns_point_group_measured_fraction_max 0.985
_diffrn_reflns_theta_full 67.679
_diffrn_reflns_theta_max 72.657
_diffrn_reflns_theta_min 5.362
_diffrn_source_current 1.0
_diffrn_source_power 0.05
_diffrn_source_voltage 50.0
_diffrn_standards_number 0
_exptl_absorpt_coefficient_mu 0.596
_exptl_absorpt_correction_T_max 0.7536
_exptl_absorpt_correction_T_min 0.6451
_exptl_absorpt_correction_type multi-scan
_exptl_absorpt_process_details
;
SADABS-2014/5 (Bruker,2014/5) was used for absorption correction.
wR2(int) was 0.0794 before and 0.0532 after correction.
The Ratio of minimum to maximum transmission is 0.8560.
The \l/2 correction factor is Not present.
;
_exptl_crystal_colour colourless
_exptl_crystal_colour_primary colourless
_exptl_crystal_density_diffrn 1.254
_exptl_crystal_density_meas ?
_exptl_crystal_density_method 'not measured'
_exptl_crystal_description block
_exptl_crystal_F_000 1616
_exptl_crystal_size_max 0.42
_exptl_crystal_size_mid 0.31
_exptl_crystal_size_min 0.26
_refine_diff_density_max 0.510
_refine_diff_density_min -0.203
_refine_diff_density_rms 0.032
_refine_ls_extinction_method none
_refine_ls_goodness_of_fit_ref 1.048
_refine_ls_hydrogen_treatment constr
_refine_ls_matrix_type full
_refine_ls_number_parameters 262
_refine_ls_number_reflns 3964
_refine_ls_number_restraints 0
_refine_ls_restrained_S_all 1.048
_refine_ls_R_factor_all 0.0641
_refine_ls_R_factor_gt 0.0533
_refine_ls_shift/su_max 0.000
_refine_ls_shift/su_mean 0.000
_refine_ls_structure_factor_coef Fsqd
_refine_ls_weighting_details 'w=1/[\s^2^(Fo^2^)+(0.0819P)^2^+1.8562P] where P=(Fo^2^+2Fc^2^)/3'
_refine_ls_weighting_scheme calc
_refine_ls_wR_factor_gt 0.1496
_refine_ls_wR_factor_ref 0.1592
_reflns_Friedel_coverage 0.000
_reflns_number_gt 3235
_reflns_number_total 3964
_reflns_threshold_expression 'I > 2\s(I)'
_cod_data_source_file d0nj05740a2.cif
_cod_data_source_block mmq0104_0m-auto
_cod_depositor_comments
;
The following automatic conversions were performed:

data item '_exptl_crystal_density_meas' value 'none' was changed to
'?' -- the value is perceived as not measured.

Automatic conversion script
Id: cif_fix_values 7556 2019-12-06 15:28:31Z antanas 

 Adding full bibliography for 7060381.cif.
;
_cod_database_code 7060381
_shelx_shelxl_version_number 2018/3
_shelx_space_group_comment
;
The symmetry employed for this shelxl refinement is uniquely defined
by the following loop, which should always be used as a source of
symmetry information in preference to the above space-group names.
They are only intended as comments.
;
_olex2_refinement_description
;
1. Fixed Uiso
 At 1.2 times of:
  All C(H) groups, All C(H,H) groups
2.a Secondary CH2 refined with riding coordinates:
 C61(H61A,H61B), C62(H62A,H62B), C63(H63A,H63B), C64(H64A,H64B), C65(H65A,
 H65B), C66(H66A,H66B)
2.b Aromatic/amide H refined with riding coordinates:
 C10(H10), C9(H9), C8(H8), C3(H3), C2(H2), C1(H1), C11(H11), C72(H72),
 C73(H73), C74(H74), C75(H75), C4(H4)
;
_olex2_submission_special_instructions 'No special instructions were received'

loop_
_space_group_symop_operation_xyz
'x, y, z'
'-x, y, -z+1/2'
'x+1/2, y+1/2, z'
'-x+1/2, y+1/2, -z+1/2'
'-x, -y, -z'
'x, -y, z-1/2'
'-x+1/2, -y+1/2, -z'
'x+1/2, -y+1/2, z-1/2'

loop_
_atom_site_label
_atom_site_type_symbol
_atom_site_fract_x
_atom_site_fract_y
_atom_site_fract_z
_atom_site_U_iso_or_equiv
_atom_site_adp_type
_atom_site_occupancy
_atom_site_site_symmetry_order
_atom_site_calc_flag
_atom_site_refinement_flags_posn
_atom_site_refinement_flags_adp
_atom_site_refinement_flags_occupancy
_atom_site_disorder_assembly
_atom_site_disorder_group
N12 N 0.57652(10) 0.43807(13) 0.35376(7) 0.0618(4) Uani 1 1 d . . . . .
N71 N 0.71271(9) 0.47975(11) 0.56136(6) 0.0543(4) Uani 1 1 d . . . . .
C10 C 0.70089(17) 0.6673(2) 0.34333(12) 0.0887(7) Uani 1 1 d . . . . .
H10 H 0.707833 0.713187 0.310409 0.106 Uiso 1 1 calc R U . . .
C9 C 0.74910(16) 0.68146(18) 0.41150(12) 0.0837(6) Uani 1 1 d . . . . .
H9 H 0.788064 0.736177 0.423387 0.100 Uiso 1 1 calc R U . . .
C8 C 0.73935(14) 0.61568(16) 0.46049(10) 0.0697(5) Uani 1 1 d . . . . .
H8 H 0.771095 0.626348 0.505717 0.084 Uiso 1 1 calc R U . . .
C7A C 0.68147(11) 0.53137(13) 0.44327(8) 0.0556(4) Uani 1 1 d . . . . .
C7 C 0.66842(10) 0.45862(13) 0.49143(7) 0.0502(4) Uani 1 1 d . . . . .
C6A C 0.61486(10) 0.37512(12) 0.47090(7) 0.0484(4) Uani 1 1 d . . . . .
C6 C 0.59723(11) 0.28915(12) 0.51685(8) 0.0518(4) Uani 1 1 d . . . . .
C61 C 0.51484(12) 0.31574(14) 0.53993(9) 0.0586(4) Uani 1 1 d . . . . .
H61A H 0.528770 0.374660 0.569746 0.070 Uiso 1 1 calc R U . . .
H61B H 0.467979 0.335772 0.500032 0.070 Uiso 1 1 calc R U . . .
C62 C 0.47885(15) 0.2325(2) 0.57684(11) 0.0814(6) Uani 1 1 d . . . . .
H62A H 0.417358 0.248049 0.573589 0.098 Uiso 1 1 calc R U . . .
H62B H 0.479722 0.168595 0.553054 0.098 Uiso 1 1 calc R U . . .
C63 C 0.5273(2) 0.2172(3) 0.65073(13) 0.1216(11) Uani 1 1 d . . . . .
H63A H 0.520719 0.279370 0.674616 0.146 Uiso 1 1 calc R U . . .
H63B H 0.496480 0.163830 0.668034 0.146 Uiso 1 1 calc R U . . .
C3 C 0.40698(17) 0.1134(2) 0.32885(13) 0.0916(7) Uani 1 1 d . . . . .
H3 H 0.373348 0.055443 0.313051 0.110 Uiso 1 1 calc R U . . .
C2 C 0.39646(15) 0.1985(2) 0.28792(12) 0.0863(7) Uani 1 1 d . . . . .
H2 H 0.355590 0.198077 0.245082 0.104 Uiso 1 1 calc R U . . .
C1 C 0.44626(12) 0.28386(18) 0.31037(9) 0.0694(5) Uani 1 1 d . . . . .
H1 H 0.439036 0.341486 0.282791 0.083 Uiso 1 1 calc R U . . .
C12B C 0.50795(11) 0.28460(15) 0.37464(8) 0.0577(4) Uani 1 1 d . . . . .
C4A C 0.51646(12) 0.19882(15) 0.41523(9) 0.0618(5) Uani 1 1 d . . . . .
C64 C 0.6208(2) 0.1912(2) 0.67040(12) 0.1028(9) Uani 1 1 d . . . . .
H64A H 0.627744 0.131601 0.699551 0.123 Uiso 1 1 calc R U . . .
H64B H 0.651853 0.246674 0.698570 0.123 Uiso 1 1 calc R U . . .
C65 C 0.66890(17) 0.16994(17) 0.61863(12) 0.0860(7) Uani 1 1 d . . . . .
H65A H 0.637814 0.115956 0.589007 0.103 Uiso 1 1 calc R U . . .
H65B H 0.727483 0.144441 0.641991 0.103 Uiso 1 1 calc R U . . .
C66 C 0.67947(12) 0.25930(15) 0.57464(9) 0.0654(5) Uani 1 1 d . . . . .
H66A H 0.727254 0.243723 0.554573 0.079 Uiso 1 1 calc R U . . .
H66B H 0.697683 0.318166 0.603977 0.079 Uiso 1 1 calc R U . . .
C11 C 0.64441(15) 0.58799(19) 0.32469(10) 0.0800(6) Uani 1 1 d . . . . .
H11 H 0.612598 0.579848 0.279224 0.096 Uiso 1 1 calc R U . . .
C11A C 0.63341(12) 0.51672(15) 0.37444(8) 0.0604(4) Uani 1 1 d . . . . .
C12A C 0.56829(11) 0.37061(13) 0.39966(8) 0.0537(4) Uani 1 1 d . . . . .
C72 C 0.67426(13) 0.52206(14) 0.60778(8) 0.0605(4) Uani 1 1 d . . . . .
H72 H 0.614476 0.537620 0.600292 0.073 Uiso 1 1 calc R U . . .
C73 C 0.73944(16) 0.53710(17) 0.66668(9) 0.0757(6) Uani 1 1 d . . . . .
H73 H 0.732162 0.564635 0.706790 0.091 Uiso 1 1 calc R U . . .
C74 C 0.81932(15) 0.50382(17) 0.65623(10) 0.0764(6) Uani 1 1 d . . . . .
H74 H 0.874583 0.504759 0.688257 0.092 Uiso 1 1 calc R U . . .
C75 C 0.80192(12) 0.46998(15) 0.59118(9) 0.0660(5) Uani 1 1 d . . . . .
H75 H 0.843323 0.444552 0.570397 0.079 Uiso 1 1 calc R U . . .
C4 C 0.46659(15) 0.11240(17) 0.39299(12) 0.0807(6) Uani 1 1 d . . . . .
H4 H 0.472954 0.054819 0.420546 0.097 Uiso 1 1 calc R U . . .
O5 O 0.57944(9) 0.19512(9) 0.47695(6) 0.0633(3) Uani 1 1 d . . . . .

loop_
_atom_site_aniso_label
_atom_site_aniso_U_11
_atom_site_aniso_U_22
_atom_site_aniso_U_33
_atom_site_aniso_U_23
_atom_site_aniso_U_13
_atom_site_aniso_U_12
N12 0.0657(9) 0.0775(10) 0.0414(7) 0.0021(7) 0.0135(6) 0.0066(8)
N71 0.0587(8) 0.0584(8) 0.0428(7) -0.0047(6) 0.0093(6) 0.0082(6)
C10 0.1018(17) 0.0915(16) 0.0804(14) 0.0225(12) 0.0380(13) -0.0043(14)
C9 0.0884(15) 0.0793(14) 0.0885(15) 0.0082(12) 0.0331(13) -0.0100(11)
C8 0.0730(12) 0.0697(12) 0.0673(11) -0.0018(9) 0.0212(9) -0.0011(9)
C7A 0.0573(9) 0.0614(10) 0.0498(8) -0.0005(7) 0.0178(7) 0.0076(8)
C7 0.0506(8) 0.0581(9) 0.0412(7) -0.0033(6) 0.0113(6) 0.0117(7)
C6A 0.0477(8) 0.0566(9) 0.0414(7) -0.0023(6) 0.0131(6) 0.0116(7)
C6 0.0565(9) 0.0532(9) 0.0439(8) -0.0031(6) 0.0111(7) 0.0076(7)
C61 0.0603(10) 0.0671(11) 0.0500(8) 0.0003(8) 0.0178(7) 0.0068(8)
C62 0.0732(13) 0.0989(16) 0.0763(13) 0.0127(12) 0.0278(11) -0.0025(11)
C63 0.126(2) 0.172(3) 0.0745(15) 0.0396(18) 0.0412(16) 0.034(2)
C3 0.0875(15) 0.1000(18) 0.0832(15) -0.0339(14) 0.0168(12) -0.0230(13)
C2 0.0722(13) 0.1173(19) 0.0629(12) -0.0257(13) 0.0081(10) -0.0107(13)
C1 0.0602(10) 0.0958(14) 0.0503(9) -0.0127(9) 0.0120(8) 0.0011(10)
C12B 0.0538(9) 0.0729(11) 0.0471(8) -0.0120(8) 0.0149(7) 0.0055(8)
C4A 0.0600(10) 0.0687(11) 0.0568(10) -0.0156(8) 0.0162(8) 0.0051(8)
C64 0.123(2) 0.121(2) 0.0583(12) 0.0235(13) 0.0137(13) 0.0025(17)
C65 0.0942(16) 0.0723(13) 0.0803(14) 0.0131(11) 0.0055(12) 0.0201(11)
C66 0.0621(10) 0.0706(12) 0.0569(10) 0.0081(8) 0.0050(8) 0.0108(9)
C11 0.0906(15) 0.0965(16) 0.0559(10) 0.0163(10) 0.0250(10) 0.0053(12)
C11A 0.0642(10) 0.0706(11) 0.0479(9) 0.0047(8) 0.0182(8) 0.0084(9)
C12A 0.0519(8) 0.0663(10) 0.0433(8) -0.0047(7) 0.0141(7) 0.0097(7)
C72 0.0750(11) 0.0587(10) 0.0499(9) -0.0057(7) 0.0206(8) 0.0079(8)
C73 0.1011(16) 0.0769(13) 0.0461(9) -0.0118(9) 0.0155(10) -0.0063(11)
C74 0.0776(13) 0.0836(14) 0.0539(10) 0.0001(9) -0.0052(9) -0.0077(11)
C75 0.0560(10) 0.0746(12) 0.0609(10) -0.0011(9) 0.0052(8) 0.0072(8)
C4 0.0892(14) 0.0722(13) 0.0809(13) -0.0188(11) 0.0239(12) -0.0068(11)
O5 0.0723(8) 0.0558(7) 0.0578(7) -0.0068(5) 0.0114(6) 0.0104(6)

loop_
_atom_type_symbol
_atom_type_description
_atom_type_scat_dispersion_real
_atom_type_scat_dispersion_imag
_atom_type_scat_source
C C 0.0181 0.0091 'International Tables Vol C Tables 4.2.6.8 and 6.1.1.4'
H H 0.0000 0.0000 'International Tables Vol C Tables 4.2.6.8 and 6.1.1.4'
N N 0.0311 0.0180 'International Tables Vol C Tables 4.2.6.8 and 6.1.1.4'
O O 0.0492 0.0322 'International Tables Vol C Tables 4.2.6.8 and 6.1.1.4'

loop_
_geom_angle_atom_site_label_1
_geom_angle_atom_site_label_2
_geom_angle_atom_site_label_3
_geom_angle
_geom_angle_site_symmetry_1
_geom_angle_site_symmetry_3
_geom_angle_publ_flag
C12A N12 C11A 118.36(14) . . ?
C72 N71 C7 125.57(14) . . ?
C75 N71 C7 125.42(15) . . ?
C75 N71 C72 108.75(15) . . ?
C9 C10 H10 119.6 . . ?
C11 C10 H10 119.6 . . ?
C11 C10 C9 120.9(2) . . ?
C10 C9 H9 119.8 . . ?
C8 C9 C10 120.4(2) . . ?
C8 C9 H9 119.8 . . ?
C9 C8 H8 119.7 . . ?
C9 C8 C7A 120.58(19) . . ?
C7A C8 H8 119.7 . . ?
C8 C7A C7 123.91(16) . . ?
C11A C7A C8 118.94(17) . . ?
C11A C7A C7 117.15(16) . . ?
C7A C7 N71 115.83(15) . . ?
C6A C7 N71 123.09(15) . . ?
C6A C7 C7A 121.07(14) . . ?
C7 C6A C6 126.57(13) . . ?
C7 C6A C12A 116.01(15) . . ?
C12A C6A C6 117.37(14) . . ?
C61 C6 C6A 109.23(13) . . ?
C61 C6 C66 114.94(14) . . ?
C66 C6 C6A 113.55(14) . . ?
O5 C6 C6A 108.49(12) . . ?
O5 C6 C61 108.41(14) . . ?
O5 C6 C66 101.71(13) . . ?
C6 C61 H61A 108.1 . . ?
C6 C61 H61B 108.1 . . ?
H61A C61 H61B 107.3 . . ?
C62 C61 C6 116.67(16) . . ?
C62 C61 H61A 108.1 . . ?
C62 C61 H61B 108.1 . . ?
C61 C62 H62A 108.3 . . ?
C61 C62 H62B 108.3 . . ?
H62A C62 H62B 107.4 . . ?
C63 C62 C61 116.1(2) . . ?
C63 C62 H62A 108.3 . . ?
C63 C62 H62B 108.3 . . ?
C62 C63 H63A 107.3 . . ?
C62 C63 H63B 107.3 . . ?
H63A C63 H63B 106.9 . . ?
C64 C63 C62 120.0(2) . . ?
C64 C63 H63A 107.3 . . ?
C64 C63 H63B 107.3 . . ?
C2 C3 H3 119.4 . . ?
C2 C3 C4 121.2(2) . . ?
C4 C3 H3 119.4 . . ?
C3 C2 H2 120.1 . . ?
C1 C2 C3 119.9(2) . . ?
C1 C2 H2 120.1 . . ?
C2 C1 H1 119.9 . . ?
C2 C1 C12B 120.2(2) . . ?
C12B C1 H1 119.9 . . ?
C1 C12B C12A 122.90(18) . . ?
C4A C12B C1 118.95(18) . . ?
C4A C12B C12A 118.06(15) . . ?
C4 C4A C12B 121.29(18) . . ?
O5 C4A C12B 120.38(16) . . ?
O5 C4A C4 118.17(18) . . ?
C63 C64 H64A 107.0 . . ?
C63 C64 H64B 107.0 . . ?
C63 C64 C65 121.4(2) . . ?
H64A C64 H64B 106.7 . . ?
C65 C64 H64A 107.0 . . ?
C65 C64 H64B 107.0 . . ?
C64 C65 H65A 108.3 . . ?
C64 C65 H65B 108.3 . . ?
C64 C65 C66 115.9(2) . . ?
H65A C65 H65B 107.4 . . ?
C66 C65 H65A 108.3 . . ?
C66 C65 H65B 108.3 . . ?
C6 C66 H66A 108.2 . . ?
C6 C66 H66B 108.2 . . ?
C65 C66 C6 116.46(17) . . ?
C65 C66 H66A 108.2 . . ?
C65 C66 H66B 108.2 . . ?
H66A C66 H66B 107.3 . . ?
C10 C11 H11 119.9 . . ?
C10 C11 C11A 120.2(2) . . ?
C11A C11 H11 119.9 . . ?
N12 C11A C7A 122.60(16) . . ?
N12 C11A C11 118.51(17) . . ?
C7A C11A C11 118.89(18) . . ?
N12 C12A C6A 124.63(16) . . ?
N12 C12A C12B 116.59(15) . . ?
C6A C12A C12B 118.78(15) . . ?
N71 C72 H72 126.2 . . ?
C73 C72 N71 107.59(17) . . ?
C73 C72 H72 126.2 . . ?
C72 C73 H73 126.1 . . ?
C72 C73 C74 107.84(17) . . ?
C74 C73 H73 126.1 . . ?
C73 C74 H74 126.1 . . ?
C75 C74 C73 107.81(18) . . ?
C75 C74 H74 126.1 . . ?
N71 C75 H75 126.0 . . ?
C74 C75 N71 108.00(18) . . ?
C74 C75 H75 126.0 . . ?
C3 C4 H4 120.8 . . ?
C4A C4 C3 118.5(2) . . ?
C4A C4 H4 120.8 . . ?
C4A O5 C6 117.42(12) . . ?

loop_
_geom_bond_atom_site_label_1
_geom_bond_atom_site_label_2
_geom_bond_distance
_geom_bond_site_symmetry_2
_geom_bond_publ_flag
N12 C11A 1.352(2) . ?
N12 C12A 1.320(2) . ?
N71 C7 1.4307(19) . ?
N71 C72 1.373(2) . ?
N71 C75 1.369(2) . ?
C10 H10 0.9300 . ?
C10 C9 1.400(3) . ?
C10 C11 1.351(3) . ?
C9 H9 0.9300 . ?
C9 C8 1.361(3) . ?
C8 H8 0.9300 . ?
C8 C7A 1.412(3) . ?
C7A C7 1.424(2) . ?
C7A C11A 1.411(2) . ?
C7 C6A 1.373(2) . ?
C6A C6 1.539(2) . ?
C6A C12A 1.436(2) . ?
C6 C61 1.533(2) . ?
C6 C66 1.538(2) . ?
C6 O5 1.4610(19) . ?
C61 H61A 0.9700 . ?
C61 H61B 0.9700 . ?
C61 C62 1.521(3) . ?
C62 H62A 0.9700 . ?
C62 H62B 0.9700 . ?
C62 C63 1.502(3) . ?
C63 H63A 0.9700 . ?
C63 H63B 0.9700 . ?
C63 C64 1.450(4) . ?
C3 H3 0.9300 . ?
C3 C2 1.376(4) . ?
C3 C4 1.382(3) . ?
C2 H2 0.9300 . ?
C2 C1 1.369(3) . ?
C1 H1 0.9300 . ?
C1 C12B 1.398(2) . ?
C12B C4A 1.381(3) . ?
C12B C12A 1.470(3) . ?
C4A C4 1.380(3) . ?
C4A O5 1.370(2) . ?
C64 H64A 0.9700 . ?
C64 H64B 0.9700 . ?
C64 C65 1.484(4) . ?
C65 H65A 0.9700 . ?
C65 H65B 0.9700 . ?
C65 C66 1.513(3) . ?
C66 H66A 0.9700 . ?
C66 H66B 0.9700 . ?
C11 H11 0.9300 . ?
C11 C11A 1.425(3) . ?
C72 H72 0.9300 . ?
C72 C73 1.359(3) . ?
C73 H73 0.9300 . ?
C73 C74 1.398(3) . ?
C74 H74 0.9300 . ?
C74 C75 1.354(3) . ?
C75 H75 0.9300 . ?
C4 H4 0.9300 . ?

loop_
_geom_torsion_atom_site_label_1
_geom_torsion_atom_site_label_2
_geom_torsion_atom_site_label_3
_geom_torsion_atom_site_label_4
_geom_torsion
_geom_torsion_site_symmetry_1
_geom_torsion_site_symmetry_2
_geom_torsion_site_symmetry_3
_geom_torsion_site_symmetry_4
_geom_torsion_publ_flag
N71 C7 C6A C6 -3.5(2) . . . . ?
N71 C7 C6A C12A 173.89(13) . . . . ?
N71 C72 C73 C74 0.2(2) . . . . ?
C10 C9 C8 C7A 0.9(3) . . . . ?
C10 C11 C11A N12 -179.7(2) . . . . ?
C10 C11 C11A C7A 0.8(3) . . . . ?
C9 C10 C11 C11A -0.4(4) . . . . ?
C9 C8 C7A C7 179.29(19) . . . . ?
C9 C8 C7A C11A -0.4(3) . . . . ?
C8 C7A C7 N71 4.9(2) . . . . ?
C8 C7A C7 C6A -176.37(16) . . . . ?
C8 C7A C11A N12 -179.85(17) . . . . ?
C8 C7A C11A C11 -0.5(3) . . . . ?
C7A C7 C6A C6 177.91(14) . . . . ?
C7A C7 C6A C12A -4.7(2) . . . . ?
C7 N71 C72 C73 -175.30(17) . . . . ?
C7 N71 C75 C74 175.67(17) . . . . ?
C7 C7A C11A N12 0.4(3) . . . . ?
C7 C7A C11A C11 179.82(17) . . . . ?
C7 C6A C6 C61 91.91(18) . . . . ?
C7 C6A C6 C66 -37.8(2) . . . . ?
C7 C6A C6 O5 -150.10(15) . . . . ?
C7 C6A C12A N12 2.7(2) . . . . ?
C7 C6A C12A C12B -178.36(14) . . . . ?
C6A C6 C61 C62 170.95(15) . . . . ?
C6A C6 C66 C65 -175.56(16) . . . . ?
C6A C6 O5 C4A -51.26(18) . . . . ?
C6 C6A C12A N12 -179.67(14) . . . . ?
C6 C6A C12A C12B -0.7(2) . . . . ?
C6 C61 C62 C63 78.9(3) . . . . ?
C61 C6 C66 C65 57.7(2) . . . . ?
C61 C6 O5 C4A 67.25(18) . . . . ?
C61 C62 C63 C64 -59.0(4) . . . . ?
C62 C63 C64 C65 -5.7(5) . . . . ?
C63 C64 C65 C66 66.6(4) . . . . ?
C3 C2 C1 C12B 0.2(3) . . . . ?
C2 C3 C4 C4A -0.6(4) . . . . ?
C2 C1 C12B C4A -1.1(3) . . . . ?
C2 C1 C12B C12A 175.13(18) . . . . ?
C1 C12B C4A C4 1.2(3) . . . . ?
C1 C12B C4A O5 176.60(15) . . . . ?
C1 C12B C12A N12 -14.8(2) . . . . ?
C1 C12B C12A C6A 166.16(15) . . . . ?
C12B C4A C4 C3 -0.3(3) . . . . ?
C12B C4A O5 C6 36.7(2) . . . . ?
C4A C12B C12A N12 161.47(15) . . . . ?
C4A C12B C12A C6A -17.5(2) . . . . ?
C64 C65 C66 C6 -77.0(3) . . . . ?
C66 C6 C61 C62 -60.1(2) . . . . ?
C66 C6 O5 C4A -171.23(14) . . . . ?
C11 C10 C9 C8 -0.5(4) . . . . ?
C11A N12 C12A C6A 0.9(2) . . . . ?
C11A N12 C12A C12B -178.09(15) . . . . ?
C11A C7A C7 N71 -175.37(14) . . . . ?
C11A C7A C7 C6A 3.3(2) . . . . ?
C12A N12 C11A C7A -2.5(3) . . . . ?
C12A N12 C11A C11 178.16(17) . . . . ?
C12A C6A C6 C61 -85.43(16) . . . . ?
C12A C6A C6 C66 144.84(15) . . . . ?
C12A C6A C6 O5 32.56(18) . . . . ?
C12A C12B C4A C4 -175.24(17) . . . . ?
C12A C12B C4A O5 0.2(2) . . . . ?
C72 N71 C7 C7A 100.0(2) . . . . ?
C72 N71 C7 C6A -78.7(2) . . . . ?
C72 N71 C75 C74 1.2(2) . . . . ?
C72 C73 C74 C75 0.6(2) . . . . ?
C73 C74 C75 N71 -1.1(2) . . . . ?
C75 N71 C7 C7A -73.5(2) . . . . ?
C75 N71 C7 C6A 107.8(2) . . . . ?
C75 N71 C72 C73 -0.9(2) . . . . ?
C4 C3 C2 C1 0.7(4) . . . . ?
C4 C4A O5 C6 -147.76(17) . . . . ?
O5 C6 C61 C62 52.91(19) . . . . ?
O5 C6 C66 C65 -59.2(2) . . . . ?
O5 C4A C4 C3 -175.84(19) . . . . ?
